data_7018117
loop_
_publ_author_name
'Konidaris, Konstantis F.'
'Polyzou, Christina D.'
'Kostakis, George E.'
'Tasiopoulos, Anastasios J.'
'Roubeau, Olivier'
'Teat, Simon J.'
'Manessi-Zoupa, Evy'
'Powell, Annie K.'
'Perlepes, Spyros P.'

_publ_section_title
;
 Metal ion-assisted transformations of 2-pyridinealdoxime and
 hexafluorophosphate.
;
_journal_issue 10
_journal_name_full 'Dalton transactions (Cambridge, England : 2003)'
_journal_page_first 2862
_journal_page_last 2865
_journal_paper_doi 10.1039/c1dt11881a
_journal_volume 41
_journal_year 2012
_chemical_formula_sum 'C12 H16 N6 O10 Zn'
_chemical_formula_weight 469.68
_chemical_name_systematic
;
?
;
_space_group_IT_number 14
_symmetry_cell_setting monoclinic
_symmetry_space_group_name_Hall '-P 2ybc'
_symmetry_space_group_name_H-M 'P 1 21/c 1'
_atom_sites_solution_hydrogens geom
_atom_sites_solution_primary direct
_atom_sites_solution_secondary difmap
_audit_creation_method SHELXL-97
_cell_angle_alpha 90.00
_cell_angle_beta 113.523(7)
_cell_angle_gamma 90.00
_cell_formula_units_Z 2
_cell_length_a 6.8777(6)
_cell_length_b 11.2057(11)
_cell_length_c 12.8526(12)
_cell_measurement_reflns_used 9410
_cell_measurement_temperature 180(2)
_cell_measurement_theta_max 27.32
_cell_measurement_theta_min 1.73
_cell_volume 908.23(15)
_computing_cell_refinement 'STOE X-AREA'
_computing_data_collection 'STOE X-AREA'
_computing_data_reduction 'STOE X-RED'
_computing_structure_refinement 'SHELXL-97 (Sheldrick, 1997)'
_computing_structure_solution 'SHELXS-97 (Sheldrick, 1990)'
_diffrn_ambient_temperature 180(2)
_diffrn_measured_fraction_theta_full 0.985
_diffrn_measured_fraction_theta_max 0.977
_diffrn_radiation_monochromator graphite
_diffrn_radiation_source 'fine-focus sealed tube'
_diffrn_radiation_type MoK\a
_diffrn_radiation_wavelength 0.71073
_diffrn_reflns_av_R_equivalents 0.0210
_diffrn_reflns_av_sigmaI/netI 0.0160
_diffrn_reflns_limit_h_max 7
_diffrn_reflns_limit_h_min -8
_diffrn_reflns_limit_k_max 11
_diffrn_reflns_limit_k_min -14
_diffrn_reflns_limit_l_max 16
_diffrn_reflns_limit_l_min -16
_diffrn_reflns_number 5330
_diffrn_reflns_theta_full 25.00
_diffrn_reflns_theta_max 26.75
_diffrn_reflns_theta_min 2.51
_exptl_absorpt_coefficient_mu 1.420
_exptl_absorpt_correction_T_max 0.7268
_exptl_absorpt_correction_T_min 0.6362
_exptl_absorpt_correction_type multi-scan
_exptl_absorpt_process_details 'XPREP in SHELXTL 6.14 (BrukerAXS Inc., 2003)'
_exptl_crystal_colour colorless
_exptl_crystal_density_diffrn 1.717
_exptl_crystal_density_method 'not measured'
_exptl_crystal_description block
_exptl_crystal_F_000 480
_exptl_crystal_size_max 0.35
_exptl_crystal_size_mid 0.28
_exptl_crystal_size_min 0.24
_refine_diff_density_max 0.232
_refine_diff_density_min -0.213
_refine_diff_density_rms 0.038
_refine_ls_extinction_method none
_refine_ls_goodness_of_fit_ref 1.054
_refine_ls_hydrogen_treatment mixed
_refine_ls_matrix_type full
_refine_ls_number_parameters 145
_refine_ls_number_reflns 1900
_refine_ls_number_restraints 4
_refine_ls_restrained_S_all 1.055
_refine_ls_R_factor_all 0.0277
_refine_ls_R_factor_gt 0.0241
_refine_ls_shift/su_max 0.000
_refine_ls_shift/su_mean 0.000
_refine_ls_structure_factor_coef Fsqd
_refine_ls_weighting_details 'calc w=1/[\s^2^(Fo^2^)+(0.0391P)^2^+0.1829P] where P=(Fo^2^+2Fc^2^)/3'
_refine_ls_weighting_scheme calc
_refine_ls_wR_factor_gt 0.0672
_refine_ls_wR_factor_ref 0.0685
_reflns_number_gt 1706
_reflns_number_total 1900
_reflns_threshold_expression >2sigma(I)
_cod_data_source_file c1dt11881a.txt
_cod_data_source_block cp53c
_cod_original_sg_symbol_H-M P21/c
_cod_database_code 7018117

loop_
_symmetry_equiv_pos_as_xyz
'x, y, z'
'-x, y+1/2, -z+1/2'
'-x, -y, -z'
'x, -y-1/2, z-1/2'

loop_
_atom_site_label
_atom_site_type_symbol
_atom_site_fract_x
_atom_site_fract_y
_atom_site_fract_z
_atom_site_U_iso_or_equiv
_atom_site_adp_type
_atom_site_occupancy
_atom_site_symmetry_multiplicity
_atom_site_calc_flag
_atom_site_refinement_flags
Zn1 Zn 0.5000 0.0000 0.0000 0.04436(11) Uani 1 2 d S
O1 O 0.73109(19) -0.13076(10) 0.03656(12) 0.0544(3) Uani 1 1 d .
O2 O 0.4434(4) -0.05348(15) 0.14389(14) 0.0848(6) Uani 1 1 d D
H21 H 0.394(6) -0.118(3) 0.150(3) 0.127 Uiso 1 1 d D
H22 H 0.456(7) -0.016(3) 0.198(3) 0.127 Uiso 1 1 d D
N1 N 0.7940(2) -0.32003(14) 0.00463(13) 0.0471(3) Uani 1 1 d D
H1N H 0.755(3) -0.3855(18) -0.0296(18) 0.056 Uiso 1 1 d D
H2N H 0.926(3) -0.3053(19) 0.0431(18) 0.056 Uiso 1 1 d D
N2 N 0.3190(2) -0.14763(11) -0.08550(10) 0.0379(3) Uani 1 1 d .
C1 C 0.6662(2) -0.23002(14) -0.00650(13) 0.0410(3) Uani 1 1 d .
C2 C 0.4318(2) -0.24809(13) -0.07274(12) 0.0354(3) Uani 1 1 d .
C3 C 0.1080(2) -0.15315(15) -0.13972(13) 0.0435(3) Uani 1 1 d .
H3A H 0.0273 -0.0822 -0.1484 0.052 Uiso 1 1 calc R
C4 C 0.0040(3) -0.25845(16) -0.18341(14) 0.0464(4) Uani 1 1 d .
H4A H -0.1459 -0.2597 -0.2228 0.056 Uiso 1 1 calc R
C5 C 0.1197(3) -0.36139(15) -0.16923(14) 0.0458(4) Uani 1 1 d .
H5A H 0.0506 -0.4351 -0.1977 0.055 Uiso 1 1 calc R
C6 C 0.3383(2) -0.35679(14) -0.11293(13) 0.0404(3) Uani 1 1 d .
H6A H 0.4218 -0.4269 -0.1023 0.049 Uiso 1 1 calc R
O3 O 0.75629(18) 0.23206(10) 0.37435(10) 0.0454(3) Uani 1 1 d .
O4 O 0.7599(2) 0.04048(12) 0.37677(14) 0.0616(4) Uani 1 1 d .
O5 O 0.46500(19) 0.13301(13) 0.30473(14) 0.0653(4) Uani 1 1 d .
N3 N 0.6591(2) 0.13540(11) 0.35206(10) 0.0383(3) Uani 1 1 d .

loop_
_atom_site_aniso_label
_atom_site_aniso_U_11
_atom_site_aniso_U_22
_atom_site_aniso_U_33
_atom_site_aniso_U_23
_atom_site_aniso_U_13
_atom_site_aniso_U_12
Zn1 0.05485(18) 0.02909(15) 0.04720(16) -0.00275(9) 0.01832(12) -0.00534(10)
O1 0.0434(6) 0.0390(6) 0.0690(8) -0.0090(5) 0.0099(5) -0.0054(5)
O2 0.1549(17) 0.0539(9) 0.0631(9) -0.0201(7) 0.0618(10) -0.0492(10)
N1 0.0360(7) 0.0443(8) 0.0583(8) -0.0058(6) 0.0160(6) 0.0001(6)
N2 0.0406(6) 0.0322(6) 0.0395(6) 0.0011(5) 0.0144(5) -0.0006(5)
C1 0.0388(8) 0.0389(8) 0.0442(8) -0.0006(6) 0.0155(6) -0.0032(6)
C2 0.0378(7) 0.0337(7) 0.0358(6) -0.0001(5) 0.0158(6) -0.0014(6)
C3 0.0406(8) 0.0432(8) 0.0441(8) 0.0060(6) 0.0143(6) 0.0058(6)
C4 0.0363(7) 0.0559(10) 0.0435(8) 0.0006(7) 0.0121(6) -0.0023(7)
C5 0.0445(8) 0.0446(9) 0.0480(8) -0.0091(7) 0.0181(7) -0.0114(7)
C6 0.0426(8) 0.0357(7) 0.0453(8) -0.0038(6) 0.0200(6) -0.0021(6)
O3 0.0425(6) 0.0332(6) 0.0586(7) -0.0007(5) 0.0180(5) -0.0020(4)
O4 0.0594(8) 0.0342(6) 0.0979(10) 0.0101(7) 0.0384(7) 0.0088(6)
O5 0.0355(6) 0.0585(8) 0.0881(10) -0.0023(7) 0.0100(6) -0.0036(5)
N3 0.0400(7) 0.0350(7) 0.0403(6) -0.0012(5) 0.0164(5) 0.0009(5)

loop_
_atom_type_symbol
_atom_type_description
_atom_type_scat_dispersion_real
_atom_type_scat_dispersion_imag
_atom_type_scat_source
C C 0.0033 0.0016 'International Tables Vol C Tables 4.2.6.8 and 6.1.1.4'
H H 0.0000 0.0000 'International Tables Vol C Tables 4.2.6.8 and 6.1.1.4'
N N 0.0061 0.0033 'International Tables Vol C Tables 4.2.6.8 and 6.1.1.4'
O O 0.0106 0.0060 'International Tables Vol C Tables 4.2.6.8 and 6.1.1.4'
Zn Zn 0.2839 1.4301 'International Tables Vol C Tables 4.2.6.8 and 6.1.1.4'

loop_
_geom_angle_atom_site_label_1
_geom_angle_atom_site_label_2
_geom_angle_atom_site_label_3
_geom_angle
_geom_angle_site_symmetry_1
_geom_angle_site_symmetry_3
O1 Zn1 O1 179.998(1) 3_655 .
O1 Zn1 N2 78.60(5) 3_655 3_655
O1 Zn1 N2 101.40(5) . 3_655
O1 Zn1 N2 101.40(5) 3_655 .
O1 Zn1 N2 78.60(5) . .
N2 Zn1 N2 180.0 3_655 .
O1 Zn1 O2 90.37(8) 3_655 .
O1 Zn1 O2 89.63(8) . .
N2 Zn1 O2 92.47(5) 3_655 .
N2 Zn1 O2 87.53(5) . .
O1 Zn1 O2 89.63(8) 3_655 3_655
O1 Zn1 O2 90.37(8) . 3_655
N2 Zn1 O2 87.53(5) 3_655 3_655
N2 Zn1 O2 92.47(5) . 3_655
O2 Zn1 O2 180.0 . 3_655
C1 O1 Zn1 115.14(10) . .
Zn1 O2 H21 124(3) . .
Zn1 O2 H22 128(3) . .
H21 O2 H22 107(3) . .
C1 N1 H1N 123.6(14) . .
C1 N1 H2N 115.1(15) . .
H1N N1 H2N 121(2) . .
C3 N2 C2 118.67(13) . .
C3 N2 Zn1 127.09(11) . .
C2 N2 Zn1 113.90(10) . .
O1 C1 N1 122.33(15) . .
O1 C1 C2 119.02(14) . .
N1 C1 C2 118.64(14) . .
N2 C2 C6 122.44(13) . .
N2 C2 C1 113.14(13) . .
C6 C2 C1 124.37(14) . .
N2 C3 C4 122.08(15) . .
N2 C3 H3A 119.0 . .
C4 C3 H3A 119.0 . .
C5 C4 C3 119.11(14) . .
C5 C4 H4A 120.4 . .
C3 C4 H4A 120.4 . .
C4 C5 C6 119.30(15) . .
C4 C5 H5A 120.4 . .
C6 C5 H5A 120.4 . .
C2 C6 C5 118.39(15) . .
C2 C6 H6A 120.8 . .
C5 C6 H6A 120.8 . .
O5 N3 O4 119.67(14) . .
O5 N3 O3 120.75(13) . .
O4 N3 O3 119.57(13) . .

loop_
_geom_bond_atom_site_label_1
_geom_bond_atom_site_label_2
_geom_bond_distance
_geom_bond_site_symmetry_2
Zn1 O1 2.0731(12) 3_655
Zn1 O1 2.0731(12) .
Zn1 N2 2.0980(12) 3_655
Zn1 N2 2.0981(12) .
Zn1 O2 2.1227(15) .
Zn1 O2 2.1227(15) 3_655
O1 C1 1.2431(19) .
O2 H21 0.81(3) .
O2 H22 0.78(3) .
N1 C1 1.308(2) .
N1 H1N 0.84(2) .
N1 H2N 0.86(2) .
N2 C3 1.337(2) .
N2 C2 1.3394(19) .
C1 C2 1.506(2) .
C2 C6 1.378(2) .
C3 C4 1.378(2) .
C3 H3A 0.9500 .
C4 C5 1.372(2) .
C4 H4A 0.9500 .
C5 C6 1.385(2) .
C5 H5A 0.9500 .
C6 H6A 0.9500 .
O3 N3 1.2447(16) .
O4 N3 1.2399(18) .
O5 N3 1.2267(17) .

loop_
_geom_hbond_atom_site_label_D
_geom_hbond_atom_site_label_H
_geom_hbond_atom_site_label_A
_geom_hbond_distance_DH
_geom_hbond_distance_HA
_geom_hbond_distance_DA
_geom_hbond_angle_DHA
_geom_hbond_site_symmetry_A
O2 H21 O3 0.81(3) 1.93(3) 2.7310(18) 166(4) 2_645
O2 H22 O5 0.78(3) 2.15(3) 2.901(2) 161(3) .
O2 H22 O4 0.78(3) 2.50(4) 3.099(2) 135(4) .
N1 H1N O4 0.84(2) 2.12(2) 2.924(2) 159(2) 4
N1 H2N O3 0.86(2) 2.05(2) 2.9129(19) 176(2) 2_745
